data_4504258
loop_
_publ_author_name
'Reddy, L. Sreenivas'
'Chandran, Sreekanth K.'
'George, Sumod'
'Babu, N. Jagadeesh'
'Nangia, Ashwini'

_publ_section_title
;
 Crystal Structures ofN-Aryl-N'-4-Nitrophenyl Ureas: Molecular Conformation
 and Weak Interactions Direct the Strong Hydrogen Bond Synthon
;
_journal_coden_ASTM CGDEFU
_journal_issue 12
_journal_name_full 'Crystal Growth & Design'
_journal_page_first 2675
_journal_page_last 2690
_journal_paper_doi 10.1021/cg070155j
_journal_volume 7
_journal_year 2007
_chemical_formula_moiety 'C13 H9 F2 N3 O3, C2 H6 O S'
_chemical_formula_sum 'C15 H15 F2 N3 O4 S'
_chemical_formula_weight 371.36
_space_group_IT_number 2
_symmetry_cell_setting triclinic
_symmetry_space_group_name_Hall '-P 1'
_symmetry_space_group_name_H-M 'P -1'
_atom_sites_solution_hydrogens geom
_atom_sites_solution_primary direct
_atom_sites_solution_secondary difmap
_audit_creation_method SHELXL-97
_cell_angle_alpha 69.9990(10)
_cell_angle_beta 79.3480(10)
_cell_angle_gamma 69.5910(10)
_cell_formula_units_Z 2
_cell_length_a 9.1958(10)
_cell_length_b 9.5491(10)
_cell_length_c 10.5716(11)
_cell_measurement_reflns_used 4461
_cell_measurement_temperature 100(2)
_cell_measurement_theta_max 26.04
_cell_measurement_theta_min 2.39
_cell_volume 815.29(15)
_computing_cell_refinement 'Bruker SMART'
_computing_data_collection 'Bruker SMART'
_computing_data_reduction 'Bruker SAINT'
_computing_structure_refinement 'SHELXL-97 (Sheldrick, 1997)'
_computing_structure_solution 'SHELXS-97 (Sheldrick, 1990)'
_diffrn_ambient_temperature 100(2)
_diffrn_measured_fraction_theta_full 0.995
_diffrn_measured_fraction_theta_max 0.995
_diffrn_measurement_device_type 'CCD area detector'
_diffrn_measurement_method 'phi and omega scans'
_diffrn_radiation_monochromator graphite
_diffrn_radiation_source 'fine-focus sealed tube'
_diffrn_radiation_type MoK\a
_diffrn_radiation_wavelength 0.71073
_diffrn_reflns_av_R_equivalents 0.0188
_diffrn_reflns_av_sigmaI/netI 0.0240
_diffrn_reflns_limit_h_max 11
_diffrn_reflns_limit_h_min -10
_diffrn_reflns_limit_k_max 11
_diffrn_reflns_limit_k_min -11
_diffrn_reflns_limit_l_max 12
_diffrn_reflns_limit_l_min -13
_diffrn_reflns_number 7443
_diffrn_reflns_theta_full 26.05
_diffrn_reflns_theta_max 26.05
_diffrn_reflns_theta_min 2.06
_exptl_absorpt_coefficient_mu 0.247
_exptl_absorpt_correction_T_max 0.9523
_exptl_absorpt_correction_T_min 0.9013
_exptl_absorpt_correction_type multi-scan
_exptl_absorpt_process_details 'Bruker AXS SADABS program'
_exptl_crystal_colour pale
_exptl_crystal_density_diffrn 1.513
_exptl_crystal_density_method 'not measured'
_exptl_crystal_description irregular
_exptl_crystal_F_000 384
_exptl_crystal_size_max 0.43
_exptl_crystal_size_mid 0.24
_exptl_crystal_size_min 0.20
_refine_diff_density_max 0.333
_refine_diff_density_min -0.310
_refine_diff_density_rms 0.077
_refine_ls_extinction_method none
_refine_ls_goodness_of_fit_ref 1.048
_refine_ls_hydrogen_treatment mixed
_refine_ls_matrix_type full
_refine_ls_number_parameters 236
_refine_ls_number_reflns 3201
_refine_ls_number_restraints 0
_refine_ls_restrained_S_all 1.048
_refine_ls_R_factor_all 0.0393
_refine_ls_R_factor_gt 0.0365
_refine_ls_shift/su_max 0.002
_refine_ls_shift/su_mean 0.000
_refine_ls_structure_factor_coef Fsqd
_refine_ls_weighting_details 'calc w=1/[\s^2^(Fo^2^)+(0.0547P)^2^+0.3390P] where P=(Fo^2^+2Fc^2^)/3'
_refine_ls_weighting_scheme calc
_refine_ls_wR_factor_gt 0.0960
_refine_ls_wR_factor_ref 0.0979
_reflns_number_gt 2940
_reflns_number_total 3201
_reflns_threshold_expression >2sigma(I)
_cod_data_source_file cg070155j-file017.cif
_cod_data_source_block 5.15
_cod_depositor_comments
;
The following automatic conversions were performed:

'_symmetry_cell_setting' value 'Triclinic' changed to 'triclinic'
according to /home/saulius/struct/CIF-dictionaries/cif_core.dic
dictionary named 'cif_core.dic' version 2.4.1 from 2010-06-29.

Automatic conversion script
Id: cif_fix_values 1715 2011-07-08 13:25:40Z adriana 
;
_cod_original_sg_symbol_H-M 'P-1   '
_cod_database_code 4504258

loop_
_symmetry_equiv_pos_as_xyz
'x, y, z'
'-x, -y, -z'

loop_
_atom_site_label
_atom_site_type_symbol
_atom_site_fract_x
_atom_site_fract_y
_atom_site_fract_z
_atom_site_U_iso_or_equiv
_atom_site_adp_type
_atom_site_occupancy
_atom_site_symmetry_multiplicity
_atom_site_calc_flag
_atom_site_refinement_flags
S1 S 0.31598(5) 0.71712(4) 1.03077(4) 0.02465(13) Uani 1 1 d .
F1 F 0.52323(11) 0.82679(11) 0.56640(9) 0.0298(2) Uani 1 1 d .
F2 F 0.73458(11) 0.33796(10) 0.48962(10) 0.0297(2) Uani 1 1 d .
O1 O 0.74867(14) 0.61458(13) 0.02186(12) 0.0289(3) Uani 1 1 d .
O2 O 1.01132(14) 0.68878(13) -0.64639(12) 0.0293(3) Uani 1 1 d .
O3 O 0.91865(15) 0.94101(13) -0.72388(12) 0.0315(3) Uani 1 1 d .
O4 O 0.33411(15) 0.87030(13) 1.02526(12) 0.0318(3) Uani 1 1 d .
N1 N 0.74717(16) 0.86335(15) -0.10691(13) 0.0232(3) Uani 1 1 d .
H1 H 0.727(2) 0.954(2) -0.101(2) 0.034(5) Uiso 1 1 d .
N2 N 0.69587(16) 0.80900(16) 0.12026(13) 0.0221(3) Uani 1 1 d .
H2 H 0.680(2) 0.904(2) 0.1014(19) 0.029(5) Uiso 1 1 d .
N3 N 0.94501(15) 0.81817(15) -0.62971(13) 0.0234(3) Uani 1 1 d .
C1 C 0.73202(18) 0.75050(18) 0.01285(16) 0.0220(3) Uani 1 1 d .
C2 C 0.79734(17) 0.84324(17) -0.23398(16) 0.0207(3) Uani 1 1 d .
C3 C 0.86219(18) 0.69711(18) -0.25748(16) 0.0235(3) Uani 1 1 d .
H3 H 0.8726 0.6034 -0.1843 0.028 Uiso 1 1 calc R
C4 C 0.91091(18) 0.68997(17) -0.38770(16) 0.0225(3) Uani 1 1 d .
H4 H 0.9556 0.5914 -0.4044 0.027 Uiso 1 1 calc R
C5 C 0.89408(17) 0.82715(17) -0.49329(15) 0.0206(3) Uani 1 1 d .
C6 C 0.83003(17) 0.97331(17) -0.47253(16) 0.0219(3) Uani 1 1 d .
H6 H 0.8188 1.0665 -0.5464 0.026 Uiso 1 1 calc R
C7 C 0.78330(17) 0.98025(17) -0.34309(16) 0.0216(3) Uani 1 1 d .
H7 H 0.7408 1.0794 -0.3273 0.026 Uiso 1 1 calc R
C8 C 0.67189(17) 0.72712(17) 0.25606(15) 0.0206(3) Uani 1 1 d .
C9 C 0.60531(17) 0.81630(17) 0.34510(16) 0.0213(3) Uani 1 1 d .
H9 H 0.5730 0.9275 0.3127 0.026 Uiso 1 1 calc R
C10 C 0.58773(18) 0.73954(18) 0.48032(16) 0.0227(3) Uani 1 1 d .
C11 C 0.63066(18) 0.57861(18) 0.53447(16) 0.0246(3) Uani 1 1 d .
H11 H 0.6181 0.5281 0.6285 0.029 Uiso 1 1 calc R
C12 C 0.69290(18) 0.49688(17) 0.44240(16) 0.0237(3) Uani 1 1 d .
C13 C 0.71611(18) 0.56380(17) 0.30563(16) 0.0225(3) Uani 1 1 d .
H13 H 0.7607 0.5010 0.2469 0.027 Uiso 1 1 calc R
C14 C 0.1157(2) 0.7562(2) 1.00913(17) 0.0297(4) Uani 1 1 d .
H14A H 0.0520 0.7763 1.0900 0.045 Uiso 1 1 calc R
H14B H 0.1023 0.6655 0.9949 0.045 Uiso 1 1 calc R
H14C H 0.0833 0.8483 0.9306 0.045 Uiso 1 1 calc R
C15 C 0.3957(2) 0.6912(2) 0.87057(18) 0.0296(4) Uani 1 1 d .
H15A H 0.3434 0.7830 0.7990 0.044 Uiso 1 1 calc R
H15B H 0.3805 0.5974 0.8638 0.044 Uiso 1 1 calc R
H15C H 0.5072 0.6788 0.8607 0.044 Uiso 1 1 calc R

loop_
_atom_site_aniso_label
_atom_site_aniso_U_11
_atom_site_aniso_U_22
_atom_site_aniso_U_33
_atom_site_aniso_U_23
_atom_site_aniso_U_13
_atom_site_aniso_U_12
S1 0.0347(2) 0.0156(2) 0.0230(2) -0.00504(15) -0.00504(16) -0.00639(16)
F1 0.0340(5) 0.0298(5) 0.0249(5) -0.0129(4) 0.0044(4) -0.0079(4)
F2 0.0344(5) 0.0182(5) 0.0334(5) -0.0023(4) -0.0046(4) -0.0088(4)
O1 0.0428(7) 0.0198(6) 0.0271(6) -0.0097(5) 0.0026(5) -0.0134(5)
O2 0.0356(7) 0.0240(6) 0.0277(6) -0.0121(5) -0.0025(5) -0.0040(5)
O3 0.0434(7) 0.0247(6) 0.0234(6) -0.0028(5) -0.0015(5) -0.0115(5)
O4 0.0459(7) 0.0205(6) 0.0334(7) -0.0115(5) -0.0045(5) -0.0114(5)
N1 0.0304(7) 0.0160(6) 0.0244(7) -0.0088(5) 0.0002(5) -0.0070(5)
N2 0.0283(7) 0.0162(6) 0.0239(7) -0.0068(5) -0.0023(5) -0.0084(5)
N3 0.0239(7) 0.0222(7) 0.0252(7) -0.0067(5) -0.0035(5) -0.0082(5)
C1 0.0207(7) 0.0205(7) 0.0259(8) -0.0079(6) -0.0008(6) -0.0071(6)
C2 0.0194(7) 0.0192(7) 0.0255(8) -0.0083(6) -0.0026(6) -0.0064(6)
C3 0.0275(8) 0.0172(7) 0.0244(8) -0.0059(6) -0.0032(6) -0.0051(6)
C4 0.0227(8) 0.0166(7) 0.0277(8) -0.0073(6) -0.0045(6) -0.0034(6)
C5 0.0201(7) 0.0216(7) 0.0214(8) -0.0073(6) -0.0017(6) -0.0071(6)
C6 0.0211(7) 0.0183(7) 0.0255(8) -0.0036(6) -0.0040(6) -0.0071(6)
C7 0.0205(7) 0.0161(7) 0.0284(8) -0.0075(6) -0.0023(6) -0.0049(6)
C8 0.0182(7) 0.0203(7) 0.0251(8) -0.0067(6) -0.0026(6) -0.0077(6)
C9 0.0194(7) 0.0176(7) 0.0275(8) -0.0067(6) -0.0026(6) -0.0061(6)
C10 0.0184(7) 0.0251(8) 0.0268(8) -0.0111(6) -0.0003(6) -0.0069(6)
C11 0.0242(8) 0.0258(8) 0.0234(8) -0.0034(6) -0.0031(6) -0.0105(6)
C12 0.0223(8) 0.0169(7) 0.0312(9) -0.0027(6) -0.0058(6) -0.0078(6)
C13 0.0224(8) 0.0198(7) 0.0278(8) -0.0086(6) -0.0032(6) -0.0072(6)
C14 0.0312(9) 0.0261(8) 0.0289(9) -0.0071(7) 0.0033(7) -0.0093(7)
C15 0.0320(9) 0.0277(8) 0.0333(9) -0.0159(7) 0.0031(7) -0.0105(7)

loop_
_atom_type_symbol
_atom_type_description
_atom_type_scat_dispersion_real
_atom_type_scat_dispersion_imag
_atom_type_scat_source
C C 0.0033 0.0016 'International Tables Vol C Tables 4.2.6.8 and 6.1.1.4'
H H 0.0000 0.0000 'International Tables Vol C Tables 4.2.6.8 and 6.1.1.4'
N N 0.0061 0.0033 'International Tables Vol C Tables 4.2.6.8 and 6.1.1.4'
O O 0.0106 0.0060 'International Tables Vol C Tables 4.2.6.8 and 6.1.1.4'
F F 0.0171 0.0103 'International Tables Vol C Tables 4.2.6.8 and 6.1.1.4'
S S 0.1246 0.1234 'International Tables Vol C Tables 4.2.6.8 and 6.1.1.4'

loop_
_geom_angle_atom_site_label_1
_geom_angle_atom_site_label_2
_geom_angle_atom_site_label_3
_geom_angle
O4 S1 C15 104.75(7)
O4 S1 C14 106.66(8)
C15 S1 C14 98.17(8)
C1 N1 C2 127.57(13)
C1 N1 H1 115.3(14)
C2 N1 H1 117.1(14)
C1 N2 C8 126.90(13)
C1 N2 H2 115.8(13)
C8 N2 H2 117.1(13)
O2 N3 O3 122.85(14)
O2 N3 C5 118.84(13)
O3 N3 C5 118.31(13)
O1 C1 N2 124.38(14)
O1 C1 N1 123.93(14)
N2 C1 N1 111.69(13)
N1 C2 C7 116.34(13)
N1 C2 C3 124.30(14)
C7 C2 C3 119.35(14)
C4 C3 C2 119.73(14)
C4 C3 H3 120.1
C2 C3 H3 120.1
C5 C4 C3 119.54(14)
C5 C4 H4 120.2
C3 C4 H4 120.2
C4 C5 C6 121.77(14)
C4 C5 N3 119.04(13)
C6 C5 N3 119.19(13)
C7 C6 C5 118.65(14)
C7 C6 H6 120.7
C5 C6 H6 120.7
C6 C7 C2 120.96(14)
C6 C7 H7 119.5
C2 C7 H7 119.5
C13 C8 N2 123.28(14)
C13 C8 C9 119.71(14)
N2 C8 C9 116.97(13)
C10 C9 C8 118.57(14)
C10 C9 H9 120.7
C8 C9 H9 120.7
F1 C10 C9 118.32(13)
F1 C10 C11 117.72(14)
C9 C10 C11 123.96(15)
C12 C11 C10 115.05(15)
C12 C11 H11 122.5
C10 C11 H11 122.5
F2 C12 C11 117.67(14)
F2 C12 C13 117.40(14)
C11 C12 C13 124.93(14)
C12 C13 C8 117.77(14)
C12 C13 H13 121.1
C8 C13 H13 121.1
S1 C14 H14A 109.5
S1 C14 H14B 109.5
H14A C14 H14B 109.5
S1 C14 H14C 109.5
H14A C14 H14C 109.5
H14B C14 H14C 109.5
S1 C15 H15A 109.5
S1 C15 H15B 109.5
H15A C15 H15B 109.5
S1 C15 H15C 109.5
H15A C15 H15C 109.5
H15B C15 H15C 109.5

loop_
_geom_bond_atom_site_label_1
_geom_bond_atom_site_label_2
_geom_bond_distance
S1 O4 1.5096(12)
S1 C15 1.7800(17)
S1 C14 1.7889(18)
F1 C10 1.3595(18)
F2 C12 1.3586(17)
O1 C1 1.2245(18)
O2 N3 1.2302(17)
O3 N3 1.2320(17)
N1 C1 1.375(2)
N1 C2 1.393(2)
N1 H1 0.84(2)
N2 C1 1.370(2)
N2 C8 1.399(2)
N2 H2 0.82(2)
N3 C5 1.454(2)
C2 C7 1.401(2)
C2 C3 1.402(2)
C3 C4 1.384(2)
C3 H3 0.9500
C4 C5 1.381(2)
C4 H4 0.9500
C5 C6 1.390(2)
C6 C7 1.373(2)
C6 H6 0.9500
C7 H7 0.9500
C8 C13 1.396(2)
C8 C9 1.399(2)
C9 C10 1.374(2)
C9 H9 0.9500
C10 C11 1.380(2)
C11 C12 1.373(2)
C11 H11 0.9500
C12 C13 1.376(2)
C13 H13 0.9500
C14 H14A 0.9800
C14 H14B 0.9800
C14 H14C 0.9800
C15 H15A 0.9800
C15 H15B 0.9800
C15 H15C 0.9800
